data_1503073
loop_
_publ_author_name
'Ito, Hiroshi'
'Yumura, Kyohei'
'Saigo, Kazuhiko'

_publ_section_title
;
 Synthesis, characterization, and binding property of isoelectronic
 analogues of nucleobases, B(6)-substituted 5-aza-6-borauracils and
 -thymines.
;
_journal_issue 15
_journal_name_full 'Organic letters'
_journal_page_first 3386
_journal_page_last 3389
_journal_paper_doi 10.1021/ol1012058
_journal_volume 12
_journal_year 2010
_chemical_formula_moiety '(C12 H16 B N3 O2)(C5 H7 N3)(C H Cl3)'
_chemical_formula_sum 'C18 H24 B Cl3 N6 O2'
_chemical_formula_weight 473.59
_chemical_name_systematic
; 
 ? 
;
_space_group_IT_number 2
_symmetry_cell_setting triclinic
_symmetry_space_group_name_Hall '-P 1'
_symmetry_space_group_name_H-M 'P -1'
_atom_sites_solution_hydrogens geom
_atom_sites_solution_primary direct
_atom_sites_solution_secondary difmap
_audit_creation_method SHELXL-97
_cell_angle_alpha 68.629(18)
_cell_angle_beta 74.897(19)
_cell_angle_gamma 77.76(2)
_cell_formula_units_Z 2
_cell_length_a 8.135(4)
_cell_length_b 11.106(5)
_cell_length_c 14.144(6)
_cell_measurement_reflns_used 4131
_cell_measurement_temperature 103(2)
_cell_measurement_theta_max 30.5069
_cell_measurement_theta_min 2.6145
_cell_volume 1139.1(9)
_computing_cell_refinement 'CrystalClear (Rigaku Corp., 2000)'
_computing_data_collection 'CrystalClear (Rigaku Corp., 2000)'
_computing_data_reduction 'CrystalClear (Rigaku Corp., 2000)'
_computing_structure_refinement 'SHELXL-97 (Sheldrick, 1997)'
_computing_structure_solution 'SHELXS-97 (Sheldrick, 1990)'
_diffrn_ambient_temperature 103(2)
_diffrn_detector_area_resol_mean 14.7059
_diffrn_measured_fraction_theta_full 0.973
_diffrn_measured_fraction_theta_max 0.973
_diffrn_measurement_device_type 'RIGAKU/MSC Meacury CCD'
_diffrn_measurement_method \w
_diffrn_radiation_monochromator graphite
_diffrn_radiation_source 'fine-focus sealed tube'
_diffrn_radiation_type MoK\a
_diffrn_radiation_wavelength 0.71070
_diffrn_reflns_av_R_equivalents 0.1014
_diffrn_reflns_av_sigmaI/netI 0.1695
_diffrn_reflns_limit_h_max 9
_diffrn_reflns_limit_h_min -9
_diffrn_reflns_limit_k_max 13
_diffrn_reflns_limit_k_min -13
_diffrn_reflns_limit_l_max 16
_diffrn_reflns_limit_l_min -16
_diffrn_reflns_number 7337
_diffrn_reflns_theta_full 25.00
_diffrn_reflns_theta_max 25.00
_diffrn_reflns_theta_min 2.62
_exptl_absorpt_coefficient_mu 0.429
_exptl_absorpt_correction_T_max 0.9191
_exptl_absorpt_correction_T_min 0.8140
_exptl_absorpt_correction_type multi-scan
_exptl_crystal_colour Colorless
_exptl_crystal_density_diffrn 1.381
_exptl_crystal_density_method 'not measured'
_exptl_crystal_description Prism
_exptl_crystal_F_000 492
_exptl_crystal_size_max 0.50
_exptl_crystal_size_mid 0.50
_exptl_crystal_size_min 0.20
_refine_diff_density_max 0.452
_refine_diff_density_min -0.479
_refine_diff_density_rms 0.123
_refine_ls_extinction_method none
_refine_ls_goodness_of_fit_ref 0.801
_refine_ls_hydrogen_treatment mixed
_refine_ls_matrix_type full
_refine_ls_number_parameters 307
_refine_ls_number_reflns 3904
_refine_ls_number_restraints 0
_refine_ls_restrained_S_all 0.801
_refine_ls_R_factor_all 0.0835
_refine_ls_R_factor_gt 0.0669
_refine_ls_shift/su_max 0.000
_refine_ls_shift/su_mean 0.000
_refine_ls_structure_factor_coef Fsqd
_refine_ls_weighting_details 'calc w=1/[\s^2^(Fo^2^)+(0.0655P)^2^+0.0000P] where P=(Fo^2^+2Fc^2^)/3'
_refine_ls_weighting_scheme calc
_refine_ls_wR_factor_gt 0.1657
_refine_ls_wR_factor_ref 0.1725
_reflns_number_gt 1988
_reflns_number_total 3904
_reflns_threshold_expression >2sigma(I)
_cod_data_source_file ol1012058_si_002.cif
_cod_data_source_block MesTBN_DAP
_cod_depositor_comments
;
The following automatic conversions were performed:
'_atom_site_symetry_multiplicity' tag replaced with
'_atom_site_symmetry_multiplicity'.

Automatic conversion script
Id: cif_correct_tags 1440 2010-10-19 06:21:57Z saulius 

The following automatic conversions were performed:

'_symmetry_cell_setting' value 'Triclinic' changed to 'triclinic'
according to /home/saulius/struct/CIF-dictionaries/cif_core.dic
dictionary named 'cif_core.dic' version 2.4.2 from
2011-04-26.

'_exptl_absorpt_correction_type' value 'Multi-scan'
changed to 'multi-scan' according to
/home/saulius/struct/CIF-dictionaries/cif_core.dic dictionary named
'cif_core.dic' version 2.4.2 from 2011-04-26.

Automatic conversion script
Id: cif_fix_values 1715 2011-07-08 13:25:40Z adriana 
;
_cod_original_sg_symbol_H-M P-1
_cod_database_code 1503073

loop_
_symmetry_equiv_pos_as_xyz
'x, y, z'
'-x, -y, -z'

loop_
_atom_site_label
_atom_site_type_symbol
_atom_site_fract_x
_atom_site_fract_y
_atom_site_fract_z
_atom_site_U_iso_or_equiv
_atom_site_adp_type
_atom_site_occupancy
_atom_site_symmetry_multiplicity
_atom_site_calc_flag
_atom_site_refinement_flags
Cl1 Cl 1.06305(16) 0.40145(13) 0.85904(9) 0.0463(4) Uani 1 1 d .
Cl2 Cl 1.13671(19) 0.25529(16) 1.06233(9) 0.0631(5) Uani 1 1 d .
Cl3 Cl 0.79008(17) 0.36393(18) 1.03912(11) 0.0704(5) Uani 1 1 d .
O4 O 1.0751(3) 0.3345(3) 0.54442(19) 0.0236(7) Uani 1 1 d .
O5 O 0.8360(3) 0.1149(3) 0.87392(19) 0.0246(7) Uani 1 1 d .
N6 N 0.9496(4) 0.2265(3) 0.7086(2) 0.0189(8) Uani 1 1 d .
C30 C 0.9555(5) 0.3308(4) 0.6188(3) 0.0186(9) Uani 1 1 d .
N8 N 0.6827(4) 0.3058(3) 0.7916(2) 0.0188(8) Uani 1 1 d .
C32 C 0.3317(5) 0.0275(4) 0.8160(3) 0.0221(10) Uani 1 1 d .
N10 N 0.8228(4) 0.4287(3) 0.6200(2) 0.0215(8) Uani 1 1 d .
H24 H 0.8279 0.5008 0.5664 0.026 Uiso 1 1 calc R
N11 N 0.2888(4) 0.0730(3) 0.7221(2) 0.0189(8) Uani 1 1 d .
N13 N 0.1982(5) 0.0207(4) 0.8989(3) 0.0342(11) Uani 1 1 d .
C13 C 0.4174(5) 0.0822(4) 0.6378(3) 0.0238(10) Uani 1 1 d .
C14 C 0.8218(5) 0.2106(4) 0.7969(3) 0.0194(9) Uani 1 1 d .
C15 C 0.5024(5) -0.0090(4) 0.8288(3) 0.0248(10) Uani 1 1 d .
C16 C 0.6310(5) 0.0035(4) 0.7420(3) 0.0291(11) Uani 1 1 d .
B1 B 0.6758(6) 0.4222(5) 0.7024(3) 0.0203(11) Uani 1 1 d .
C18 C 0.5197(5) 0.5321(4) 0.6909(3) 0.0196(9) Uani 1 1 d .
C19 C 0.5415(5) 0.2833(4) 0.8827(3) 0.0279(10) Uani 1 1 d .
H8 H 0.4940 0.2045 0.8925 0.042 Uiso 1 1 calc R
H9 H 0.4514 0.3583 0.8721 0.042 Uiso 1 1 calc R
H10 H 0.5848 0.2722 0.9443 0.042 Uiso 1 1 calc R
C20 C 0.5914(5) 0.0469(4) 0.6452(3) 0.0273(11) Uani 1 1 d .
N12 N 0.3671(5) 0.1229(4) 0.5445(3) 0.0315(10) Uani 1 1 d .
C22 C 0.3880(5) 0.5199(4) 0.6495(3) 0.0229(10) Uani 1 1 d .
C23 C 0.3761(5) 0.7422(4) 0.6992(3) 0.0291(11) Uani 1 1 d .
H11 H 0.3720 0.8178 0.7167 0.035 Uiso 1 1 calc R
C24 C 0.2441(5) 0.7330(4) 0.6576(3) 0.0280(11) Uani 1 1 d .
C25 C 0.2515(5) 0.6210(4) 0.6331(3) 0.0278(10) Uani 1 1 d .
H12 H 0.1621 0.6131 0.6046 0.033 Uiso 1 1 calc R
C26 C 0.9882(6) 0.2950(5) 0.9822(3) 0.0420(13) Uani 1 1 d .
H23 H 0.9707 0.2129 0.9745 0.050 Uiso 1 1 calc R
C27 C 0.5142(5) 0.6441(4) 0.7160(3) 0.0236(10) Uani 1 1 d .
C28 C 0.0943(5) 0.8405(4) 0.6416(4) 0.0410(13) Uani 1 1 d .
H13 H 0.0033 0.8228 0.7040 0.061 Uiso 1 1 calc R
H14 H 0.0499 0.8439 0.5824 0.061 Uiso 1 1 calc R
H15 H 0.1326 0.9242 0.6280 0.061 Uiso 1 1 calc R
C29 C 0.3904(5) 0.3982(4) 0.6263(3) 0.0335(11) Uani 1 1 d .
H16 H 0.2922 0.4076 0.5950 0.050 Uiso 1 1 calc R
H17 H 0.3832 0.3238 0.6908 0.050 Uiso 1 1 calc R
H18 H 0.4973 0.3834 0.5781 0.050 Uiso 1 1 calc R
C31 C 0.6541(6) 0.6577(5) 0.7618(4) 0.0465(13) Uani 1 1 d .
H19 H 0.6799 0.5763 0.8169 0.070 Uiso 1 1 calc R
H20 H 0.6160 0.7292 0.7906 0.070 Uiso 1 1 calc R
H21 H 0.7575 0.6764 0.7076 0.070 Uiso 1 1 calc R
H3 H 0.666(4) 0.060(3) 0.581(3) 0.013(10) Uiso 1 1 d .
H7 H 0.087(8) 0.033(6) 0.873(4) 0.10(2) Uiso 1 1 d .
H1 H 1.051(5) 0.177(4) 0.711(3) 0.023(11) Uiso 1 1 d .
H4 H 0.445(5) 0.147(4) 0.495(3) 0.024(13) Uiso 1 1 d .
H5 H 0.258(6) 0.178(4) 0.541(3) 0.039(13) Uiso 1 1 d .
H6 H 0.222(5) -0.009(4) 0.954(3) 0.022(13) Uiso 1 1 d .
H2 H 0.755(5) -0.021(4) 0.750(3) 0.026(11) Uiso 1 1 d .
H22 H 0.528(5) -0.035(4) 0.892(3) 0.022(11) Uiso 1 1 d .

loop_
_atom_site_aniso_label
_atom_site_aniso_U_11
_atom_site_aniso_U_22
_atom_site_aniso_U_33
_atom_site_aniso_U_23
_atom_site_aniso_U_13
_atom_site_aniso_U_12
Cl1 0.0457(8) 0.0561(9) 0.0288(7) -0.0042(6) -0.0087(5) -0.0053(6)
Cl2 0.0669(10) 0.0752(12) 0.0364(8) -0.0048(7) -0.0216(7) 0.0025(8)
Cl3 0.0434(9) 0.1113(15) 0.0574(10) -0.0363(9) 0.0062(7) -0.0162(9)
O4 0.0226(16) 0.0203(16) 0.0174(15) 0.0000(12) 0.0009(13) 0.0017(12)
O5 0.0269(16) 0.0221(17) 0.0154(15) 0.0019(13) -0.0044(12) 0.0023(13)
N6 0.0183(19) 0.0169(19) 0.0149(19) -0.0005(15) -0.0029(15) 0.0025(15)
C30 0.018(2) 0.017(2) 0.017(2) -0.0009(18) -0.0037(18) -0.0010(17)
N8 0.0190(18) 0.0178(19) 0.0134(17) -0.0005(15) -0.0010(14) -0.0009(14)
C32 0.024(2) 0.018(2) 0.017(2) -0.0041(18) 0.0007(18) 0.0021(18)
N10 0.0225(18) 0.0161(19) 0.0160(18) 0.0014(15) -0.0015(14) 0.0033(15)
N11 0.0226(18) 0.0142(18) 0.0129(18) -0.0021(14) 0.0014(14) 0.0018(14)
N13 0.032(2) 0.046(3) 0.012(2) 0.0005(19) -0.0074(19) 0.0083(19)
C13 0.030(2) 0.017(2) 0.018(2) -0.0034(18) -0.0025(19) 0.0005(19)
C14 0.021(2) 0.021(2) 0.015(2) -0.0021(19) -0.0055(18) -0.0042(18)
C15 0.030(2) 0.021(2) 0.023(3) -0.007(2) -0.011(2) 0.0034(19)
C16 0.023(2) 0.019(2) 0.040(3) -0.007(2) -0.007(2) 0.0036(19)
B1 0.024(3) 0.020(3) 0.020(3) -0.005(2) -0.010(2) -0.004(2)
C18 0.022(2) 0.021(2) 0.010(2) -0.0008(17) -0.0003(16) -0.0027(18)
C19 0.029(2) 0.030(3) 0.016(2) -0.0026(19) -0.0001(18) -0.001(2)
C20 0.025(2) 0.023(2) 0.024(3) -0.007(2) 0.004(2) 0.0027(19)
N12 0.032(2) 0.033(2) 0.015(2) -0.0027(18) 0.0030(19) 0.005(2)
C22 0.022(2) 0.022(2) 0.018(2) -0.0019(18) -0.0022(17) 0.0006(18)
C23 0.033(3) 0.019(2) 0.029(2) -0.009(2) 0.004(2) 0.0009(19)
C24 0.027(2) 0.023(3) 0.021(2) 0.0002(19) 0.0021(19) 0.0027(19)
C25 0.025(2) 0.031(3) 0.019(2) 0.000(2) -0.0050(18) -0.0004(19)
C26 0.052(3) 0.035(3) 0.038(3) -0.007(2) -0.010(2) -0.012(2)
C27 0.027(2) 0.022(2) 0.017(2) -0.0033(19) -0.0021(18) -0.0015(19)
C28 0.031(3) 0.030(3) 0.046(3) -0.006(2) -0.001(2) 0.010(2)
C29 0.037(3) 0.031(3) 0.040(3) -0.016(2) -0.019(2) 0.000(2)
C31 0.051(3) 0.032(3) 0.071(4) -0.026(3) -0.029(3) 0.001(2)

loop_
_atom_type_symbol
_atom_type_description
_atom_type_scat_dispersion_real
_atom_type_scat_dispersion_imag
_atom_type_scat_source
C C 0.0033 0.0016 'International Tables Vol C Tables 4.2.6.8 and 6.1.1.4'
H H 0.0000 0.0000 'International Tables Vol C Tables 4.2.6.8 and 6.1.1.4'
B B 0.0013 0.0007 'International Tables Vol C Tables 4.2.6.8 and 6.1.1.4'
N N 0.0061 0.0033 'International Tables Vol C Tables 4.2.6.8 and 6.1.1.4'
O O 0.0106 0.0060 'International Tables Vol C Tables 4.2.6.8 and 6.1.1.4'
Cl Cl 0.1484 0.1585 'International Tables Vol C Tables 4.2.6.8 and 6.1.1.4'

loop_
_geom_angle_atom_site_label_1
_geom_angle_atom_site_label_2
_geom_angle_atom_site_label_3
_geom_angle
C30 N6 C14 126.6(3)
C30 N6 H1 112(2)
C14 N6 H1 120(2)
O4 C30 N10 123.6(3)
O4 C30 N6 121.2(3)
N10 C30 N6 115.2(3)
C14 N8 B1 122.1(3)
C14 N8 C19 116.1(3)
B1 N8 C19 121.7(3)
N11 C32 N13 115.9(4)
N11 C32 C15 122.6(3)
N13 C32 C15 121.5(4)
C30 N10 B1 124.5(3)
C30 N10 H24 117.8
B1 N10 H24 117.8
C32 N11 C13 117.8(3)
C32 N13 H7 108(3)
C32 N13 H6 116(3)
H7 N13 H6 133(4)
N11 C13 N12 115.7(4)
N11 C13 C20 122.5(4)
N12 C13 C20 121.8(4)
O5 C14 N8 123.6(3)
O5 C14 N6 120.0(3)
N8 C14 N6 116.4(3)
C16 C15 C32 118.6(4)
C16 C15 H22 120(2)
C32 C15 H22 121(2)
C15 C16 C20 120.2(4)
C15 C16 H2 120(2)
C20 C16 H2 120(2)
N10 B1 N8 114.8(4)
N10 B1 C18 120.7(3)
N8 B1 C18 124.4(3)
C22 C18 C27 120.2(4)
C22 C18 B1 118.3(4)
C27 C18 B1 121.4(4)
N8 C19 H8 109.5
N8 C19 H9 109.5
H8 C19 H9 109.5
N8 C19 H10 109.5
H8 C19 H10 109.5
H9 C19 H10 109.5
C16 C20 C13 118.3(4)
C16 C20 H3 128(2)
C13 C20 H3 113(2)
C13 N12 H4 113(3)
C13 N12 H5 116(2)
H4 N12 H5 115(4)
C18 C22 C25 119.2(4)
C18 C22 C29 120.2(4)
C25 C22 C29 120.6(4)
C24 C23 C27 122.0(4)
C24 C23 H11 119.0
C27 C23 H11 119.0
C23 C24 C25 118.3(4)
C23 C24 C28 120.8(4)
C25 C24 C28 120.9(4)
C24 C25 C22 121.3(4)
C24 C25 H12 119.4
C22 C25 H12 119.4
Cl1 C26 Cl2 111.3(3)
Cl1 C26 Cl3 110.3(3)
Cl2 C26 Cl3 110.2(3)
Cl1 C26 H23 108.3
Cl2 C26 H23 108.3
Cl3 C26 H23 108.3
C23 C27 C18 119.0(4)
C23 C27 C31 120.3(4)
C18 C27 C31 120.7(4)
C24 C28 H13 109.5
C24 C28 H14 109.5
H13 C28 H14 109.5
C24 C28 H15 109.5
H13 C28 H15 109.5
H14 C28 H15 109.5
C22 C29 H16 109.5
C22 C29 H17 109.5
H16 C29 H17 109.5
C22 C29 H18 109.5
H16 C29 H18 109.5
H17 C29 H18 109.5
C27 C31 H19 109.5
C27 C31 H20 109.5
H19 C31 H20 109.5
C27 C31 H21 109.5
H19 C31 H21 109.5
H20 C31 H21 109.5

loop_
_geom_bond_atom_site_label_1
_geom_bond_atom_site_label_2
_geom_bond_distance
Cl1 C26 1.748(5)
Cl2 C26 1.750(5)
Cl3 C26 1.755(5)
O4 C30 1.228(4)
O5 C14 1.224(4)
N6 C30 1.370(5)
N6 C14 1.383(5)
N6 H1 0.89(4)
C30 N10 1.361(5)
N8 C14 1.371(5)
N8 B1 1.444(5)
N8 C19 1.469(4)
C32 N11 1.348(5)
C32 N13 1.366(5)
C32 C15 1.402(6)
N10 B1 1.429(5)
N10 H24 0.8800
N11 C13 1.353(5)
N13 H7 1.02(6)
N13 H6 0.78(4)
C13 N12 1.371(5)
C13 C20 1.407(6)
C15 C16 1.374(6)
C15 H22 0.91(4)
C16 C20 1.376(6)
C16 H2 1.01(4)
B1 C18 1.561(6)
C18 C22 1.399(6)
C18 C27 1.401(6)
C19 H8 0.9800
C19 H9 0.9800
C19 H10 0.9800
C20 H3 0.93(3)
N12 H4 0.82(4)
N12 H5 0.97(4)
C22 C25 1.402(5)
C22 C29 1.497(6)
C23 C24 1.389(6)
C23 C27 1.392(5)
C23 H11 0.9500
C24 C25 1.394(6)
C24 C28 1.514(6)
C25 H12 0.9500
C26 H23 1.0000
C27 C31 1.505(6)
C28 H13 0.9800
C28 H14 0.9800
C28 H15 0.9800
C29 H16 0.9800
C29 H17 0.9800
C29 H18 0.9800
C31 H19 0.9800
C31 H20 0.9800
C31 H21 0.9800
